data_7063195
loop_
_publ_author_name
'Srivastava, Devyani'
'Kushwaha, Aparna'
Sudheer,
'Kociok-K\"ohn, Gabriele'
'Singh, Ashish Kumar'
'Muddassir, Mohd.'
'Kumar, Abhinav'

_publ_section_title
;
 1,2-Bis-(diphenylphosphino)ethane (dppe) appended
 cobalt(iii)-dithiocarbamates as single source precursors of cobalt
 sulfide/cobalt phosphide composites: apt electrocatalytic materials for
 water splitting reactions
;
_journal_issue 20
_journal_name_full 'New Journal of Chemistry'
_journal_page_first 9366
_journal_page_last 9375
_journal_paper_doi 10.1039/D4NJ01285B
_journal_volume 48
_journal_year 2024
_chemical_formula_moiety 'C36 H44 Co N2 P2 S4, F6 P'
_chemical_formula_sum 'C36 H44 Co F6 N2 P3 S4'
_chemical_formula_weight 898.81
_space_group_crystal_system monoclinic
_space_group_IT_number 15
_space_group_name_Hall '-C 2yc'
_space_group_name_H-M_alt 'C 1 2/c 1'
_atom_sites_solution_hydrogens geom
_atom_sites_solution_primary dual
_audit_creation_method SHELXL-2018/3
_audit_update_record
;
2024-01-16 deposited with the CCDC.	2024-04-29 downloaded from the CCDC.
;
_cell_angle_alpha 90
_cell_angle_beta 108.348(7)
_cell_angle_gamma 90
_cell_formula_units_Z 4
_cell_length_a 17.4123(9)
_cell_length_b 17.6371(8)
_cell_length_c 14.0413(10)
_cell_measurement_reflns_used 10229
_cell_measurement_temperature 150(2)
_cell_measurement_theta_max 28.6600
_cell_measurement_theta_min 3.3570
_cell_volume 4092.9(4)
_computing_cell_refinement 'CrysAlisPro 1.171.42.49 (Rigaku OD, 2022)'
_computing_data_collection 'CrysAlisPro 1.171.42.49 (Rigaku OD, 2022)'
_computing_data_reduction 'CrysAlisPro 1.171.42.49 (Rigaku OD, 2022)'
_computing_molecular_graphics 'ORTEP3 for Windows - Farrugia, L. J. J. Appl. Crystallogr. 1997, 30, 565'
_computing_publication_material
;
 'WinGX publication routines, Farrugia, 
 L. J., J. Appl. Crystallogr., 1999, 32, 837-838
;
_computing_structure_refinement
;
 SHELXL-2018/3 (Sheldrick, 2018)
 Sheldrick GM (2008) Acta Crystallogr A64:112--122 and 
 C. B. H\"ubschle, G. M. Sheldrick and B. Dittrich
 ShelXle: a Qt graphical user interface for SHELXL
 J. Appl. Cryst., 44, (2011) 1281-1284.
;
_computing_structure_solution
; 
 SHELXT
 Sheldrick, G. M. (2008). Acta Cryst. A64, 112-122.
;
_diffrn_ambient_environment N~2~
_diffrn_ambient_temperature 149.9(7)
_diffrn_detector 'CCD plate'
_diffrn_detector_type EosS2
_diffrn_measured_fraction_theta_full 0.998
_diffrn_measured_fraction_theta_max 0.994
_diffrn_measurement_device 'four-circle diffractometer'
_diffrn_measurement_device_type 'New Xcalibur, EosS2'
_diffrn_measurement_method '\w scans'
_diffrn_radiation_monochromator graphite
_diffrn_radiation_probe x-ray
_diffrn_radiation_type 'Mo K\a'
_diffrn_radiation_wavelength 0.71073
_diffrn_reflns_av_R_equivalents 0.0306
_diffrn_reflns_av_unetI/netI 0.0254
_diffrn_reflns_Laue_measured_fraction_full 0.998
_diffrn_reflns_Laue_measured_fraction_max 0.994
_diffrn_reflns_limit_h_max 22
_diffrn_reflns_limit_h_min -22
_diffrn_reflns_limit_k_max 22
_diffrn_reflns_limit_k_min -22
_diffrn_reflns_limit_l_max 18
_diffrn_reflns_limit_l_min -17
_diffrn_reflns_number 25672
_diffrn_reflns_point_group_measured_fraction_full 0.998
_diffrn_reflns_point_group_measured_fraction_max 0.994
_diffrn_reflns_theta_full 25.242
_diffrn_reflns_theta_max 27.482
_diffrn_reflns_theta_min 3.057
_diffrn_source 'fine-focus sealed X-ray tube'
_diffrn_source_type 'Enhance (Mo) X-ray Source'
_exptl_absorpt_coefficient_mu 0.797
_exptl_absorpt_correction_T_max 1.00000
_exptl_absorpt_correction_T_min 0.87963
_exptl_absorpt_correction_type multi-scan
_exptl_absorpt_process_details
;
CrysAlisPro 1.171.42.49 (Rigaku Oxford Diffraction, 2022)
Empirical absorption correction using spherical harmonics,
implemented in SCALE3 ABSPACK scaling algorithm.
;
_exptl_crystal_colour brown
_exptl_crystal_density_diffrn 1.459
_exptl_crystal_description block
_exptl_crystal_F_000 1856
_exptl_crystal_size_max 0.735
_exptl_crystal_size_mid 0.608
_exptl_crystal_size_min 0.291
_refine_diff_density_max 0.694
_refine_diff_density_min -0.529
_refine_diff_density_rms 0.065
_refine_ls_extinction_method none
_refine_ls_goodness_of_fit_ref 1.047
_refine_ls_hydrogen_treatment constr
_refine_ls_matrix_type full
_refine_ls_number_parameters 450
_refine_ls_number_reflns 4665
_refine_ls_number_restraints 98
_refine_ls_restrained_S_all 1.061
_refine_ls_R_factor_all 0.0871
_refine_ls_R_factor_gt 0.0600
_refine_ls_shift/su_max 0.000
_refine_ls_shift/su_mean 0.000
_refine_ls_structure_factor_coef Fsqd
_refine_ls_weighting_details 'w=1/[\s^2^(Fo^2^)+(0.0317P)^2^+18.0950P] where P=(Fo^2^+2Fc^2^)/3'
_refine_ls_weighting_scheme calc
_refine_ls_wR_factor_gt 0.1242
_refine_ls_wR_factor_ref 0.1417
_reflns_Friedel_coverage 0.000
_reflns_number_gt 3397
_reflns_number_total 4665
_reflns_threshold_expression 'I > 2\s(I)'
_cod_data_source_file d4nj01285b1.cif
_cod_data_source_block e22gkk8
_cod_depositor_comments 'Adding full bibliography for 7063195--7063197.cif.'
_cod_original_sg_symbol_H-M 'C 2/c'
_cod_database_code 7063195
_shelx_shelxl_version_number 2018/3
_shelx_space_group_comment
;
The symmetry employed for this shelxl refinement is uniquely defined
by the following loop, which should always be used as a source of
symmetry information in preference to the above space-group names.
They are only intended as comments.
;
_shelx_estimated_absorpt_t_min 0.592
_shelx_estimated_absorpt_t_max 0.801
_oxdiff_exptl_absorpt_empirical_full_min 0.915
_oxdiff_exptl_absorpt_empirical_full_max 1.111
_oxdiff_exptl_absorpt_empirical_details
;
Empirical correction (ABSPACK) includes:
- Absorption correction using spherical harmonics
- Frame scaling
;

loop_
_space_group_symop_operation_xyz
'x, y, z'
'-x, y, -z+1/2'
'x+1/2, y+1/2, z'
'-x+1/2, y+1/2, -z+1/2'
'-x, -y, -z'
'x, -y, z-1/2'
'-x+1/2, -y+1/2, -z'
'x+1/2, -y+1/2, z-1/2'

loop_
_atom_site_label
_atom_site_type_symbol
_atom_site_fract_x
_atom_site_fract_y
_atom_site_fract_z
_atom_site_U_iso_or_equiv
_atom_site_adp_type
_atom_site_occupancy
_atom_site_site_symmetry_order
_atom_site_calc_flag
_atom_site_refinement_flags_posn
_atom_site_refinement_flags_adp
_atom_site_refinement_flags_occupancy
_atom_site_disorder_assembly
_atom_site_disorder_group
P1 P 0.56789(6) 0.19991(6) 0.70104(9) 0.0572(3) Uani 1 1 d . . . . .
C1 C 0.4625(7) 0.2898(7) 0.7459(11) 0.080(4) Uani 0.5 1 d . . P . .
H1A H 0.426330 0.334485 0.731374 0.096 Uiso 0.5 1 calc R U P A .
H1B H 0.428220 0.243766 0.732368 0.096 Uiso 0.5 1 calc R U P . .
C1A C 0.5065(9) 0.2904(6) 0.6868(11) 0.093(5) Uani 0.5 1 d . . P A .
H1C H 0.506591 0.243780 0.647616 0.111 Uiso 0.5 1 calc R U P . .
H1D H 0.506906 0.337900 0.649291 0.111 Uiso 0.5 1 calc R U P . .
C2 C 0.6824(3) 0.2018(5) 0.7637(6) 0.056(3) Uani 0.646(9) 1 d G . P A 1
C3 C 0.7309(4) 0.1622(5) 0.7189(6) 0.069(3) Uani 0.646(9) 1 d G . P A 1
H3 H 0.706808 0.133662 0.659567 0.082 Uiso 0.646(9) 1 calc R U P A 1
C4 C 0.8146(4) 0.1643(5) 0.7608(7) 0.084(3) Uani 0.646(9) 1 d G . P A 1
H4 H 0.847720 0.137217 0.730177 0.101 Uiso 0.646(9) 1 calc R U P A 1
C5 C 0.8498(3) 0.2060(7) 0.8476(6) 0.117(5) Uani 0.646(9) 1 d G . P A 1
H5 H 0.907005 0.207451 0.876284 0.141 Uiso 0.646(9) 1 calc R U P A 1
C6 C 0.8013(5) 0.2456(7) 0.8925(5) 0.135(7) Uani 0.646(9) 1 d G . P A 1
H6 H 0.825379 0.274130 0.951782 0.161 Uiso 0.646(9) 1 calc R U P A 1
C7 C 0.7176(4) 0.2435(6) 0.8505(5) 0.102(4) Uani 0.646(9) 1 d G . P A 1
H7 H 0.684467 0.270576 0.881174 0.123 Uiso 0.646(9) 1 calc R U P A 1
C8 C 0.5578(6) 0.2094(6) 0.5763(6) 0.065(3) Uani 0.646(9) 1 d G . P A 1
C9 C 0.5509(7) 0.1465(5) 0.5144(9) 0.077(4) Uani 0.646(9) 1 d G . P A 1
H9 H 0.546972 0.097151 0.539653 0.093 Uiso 0.646(9) 1 calc R U P A 1
C10 C 0.5498(6) 0.1558(7) 0.4157(8) 0.110(5) Uani 0.646(9) 1 d G . P A 1
H10 H 0.545123 0.112841 0.373465 0.132 Uiso 0.646(9) 1 calc R U P A 1
C11 C 0.5556(6) 0.2280(8) 0.3788(5) 0.140(7) Uani 0.646(9) 1 d G . P A 1
H11 H 0.554839 0.234364 0.311365 0.168 Uiso 0.646(9) 1 calc R U P A 1
C12 C 0.5625(6) 0.2909(7) 0.4407(7) 0.144(7) Uani 0.646(9) 1 d G . P A 1
H12 H 0.566403 0.340197 0.415454 0.173 Uiso 0.646(9) 1 calc R U P A 1
C13 C 0.5636(5) 0.2815(5) 0.5394(7) 0.107(5) Uani 0.646(9) 1 d G . P A 1
H13 H 0.568252 0.324509 0.581643 0.129 Uiso 0.646(9) 1 calc R U P A 1
C2A C 0.6617(6) 0.2222(7) 0.7607(10) 0.044(3) Uani 0.354(9) 1 d G . P A 2
C3A C 0.7230(7) 0.1790(7) 0.7441(10) 0.050(4) Uani 0.354(9) 1 d G . P A 2
H3A H 0.709925 0.138124 0.697754 0.060 Uiso 0.354(9) 1 calc R U P A 2
C4A C 0.8035(6) 0.1956(8) 0.7954(10) 0.070(5) Uani 0.354(9) 1 d G . P A 2
H4A H 0.845390 0.166030 0.784109 0.084 Uiso 0.354(9) 1 calc R U P A 2
C5A C 0.8226(6) 0.2554(9) 0.8633(9) 0.084(7) Uani 0.354(9) 1 d G . P A 2
H5A H 0.877625 0.266712 0.898375 0.101 Uiso 0.354(9) 1 calc R U P A 2
C6A C 0.7613(8) 0.2986(9) 0.8799(9) 0.114(9) Uani 0.354(9) 1 d G . P A 2
H6A H 0.774396 0.339489 0.926287 0.137 Uiso 0.354(9) 1 calc R U P A 2
C7A C 0.6808(7) 0.2820(8) 0.8286(11) 0.091(6) Uani 0.354(9) 1 d G . P A 2
H7A H 0.638931 0.311585 0.839933 0.109 Uiso 0.354(9) 1 calc R U P A 2
C8A C 0.5689(9) 0.1976(7) 0.5566(8) 0.038(3) Uani 0.354(9) 1 d G . P A 2
C9A C 0.5457(10) 0.1349(6) 0.4942(11) 0.047(4) Uani 0.354(9) 1 d G . P A 2
H9A H 0.525264 0.091031 0.517228 0.057 Uiso 0.354(9) 1 calc R U P A 2
C10A C 0.5523(9) 0.1364(5) 0.3981(10) 0.048(3) Uani 0.354(9) 1 d G . P A 2
H10A H 0.536409 0.093572 0.355476 0.058 Uiso 0.354(9) 1 calc R U P A 2
C11A C 0.5822(8) 0.2007(5) 0.3645(7) 0.055(4) Uani 0.354(9) 1 d G . P A 2
H11A H 0.586714 0.201688 0.298798 0.066 Uiso 0.354(9) 1 calc R U P A 2
C12A C 0.6055(8) 0.2634(5) 0.4269(8) 0.067(5) Uani 0.354(9) 1 d G . P A 2
H12A H 0.625874 0.307264 0.403872 0.080 Uiso 0.354(9) 1 calc R U P A 2
C13A C 0.5988(8) 0.2619(6) 0.5230(8) 0.061(4) Uani 0.354(9) 1 d G . P A 2
H13A H 0.614730 0.304725 0.565625 0.073 Uiso 0.354(9) 1 calc R U P A 2
C14 C 0.3575(2) 0.0310(2) 0.6582(4) 0.0612(11) Uani 1 1 d D . . . .
N1 N 0.2890(7) -0.0023(8) 0.6025(10) 0.073(4) Uani 0.646(9) 1 d D . P A 1
C15 C 0.2441(7) -0.0486(9) 0.6648(15) 0.099(5) Uani 0.646(9) 1 d . . P A 1
H15A H 0.262338 -0.032092 0.735767 0.119 Uiso 0.646(9) 1 calc R U P A 1
H15B H 0.184868 -0.040777 0.637151 0.119 Uiso 0.646(9) 1 calc R U P A 1
C16 C 0.2643(8) -0.1299(7) 0.6572(15) 0.187(8) Uani 0.646(9) 1 d . . P A 1
H16A H 0.246677 -0.145255 0.586583 0.281 Uiso 0.646(9) 1 calc R U P A 1
H16B H 0.236548 -0.160909 0.694259 0.281 Uiso 0.646(9) 1 calc R U P A 1
H16C H 0.322857 -0.136998 0.685908 0.281 Uiso 0.646(9) 1 calc R U P A 1
C17 C 0.2477(12) 0.0077(14) 0.500(2) 0.101(7) Uani 0.646(9) 1 d . . P A 1
H17A H 0.220135 -0.040152 0.471699 0.122 Uiso 0.646(9) 1 calc R U P A 1
H17B H 0.287219 0.019747 0.464505 0.122 Uiso 0.646(9) 1 calc R U P A 1
C18 C 0.1830(8) 0.0738(7) 0.4815(8) 0.135(5) Uani 0.646(9) 1 d . . P A 1
H18A H 0.146978 0.064484 0.521696 0.203 Uiso 0.646(9) 1 calc R U P A 1
H18B H 0.151085 0.075494 0.410272 0.203 Uiso 0.646(9) 1 calc R U P A 1
H18C H 0.210810 0.122378 0.501262 0.203 Uiso 0.646(9) 1 calc R U P A 1
N1A N 0.2854(10) -0.0064(17) 0.6306(17) 0.071(7) Uani 0.354(9) 1 d D . P A 2
C15A C 0.2678(14) -0.0701(16) 0.675(2) 0.078(7) Uani 0.354(9) 1 d . . P A 2
H15C H 0.310966 -0.082324 0.737848 0.093 Uiso 0.354(9) 1 calc R U P A 2
H15D H 0.258589 -0.114343 0.628855 0.093 Uiso 0.354(9) 1 calc R U P A 2
C16A C 0.1906(11) -0.0451(10) 0.693(2) 0.150(11) Uani 0.354(9) 1 d . . P A 2
H16D H 0.200116 0.002953 0.730285 0.224 Uiso 0.354(9) 1 calc R U P A 2
H16E H 0.173976 -0.083811 0.732961 0.224 Uiso 0.354(9) 1 calc R U P A 2
H16F H 0.147886 -0.038278 0.629097 0.224 Uiso 0.354(9) 1 calc R U P A 2
C17A C 0.2355(15) 0.019(3) 0.518(3) 0.099(14) Uani 0.354(9) 1 d . . P A 2
H17C H 0.176487 0.015800 0.506267 0.119 Uiso 0.354(9) 1 calc R U P A 2
H17D H 0.249686 0.070920 0.503887 0.119 Uiso 0.354(9) 1 calc R U P A 2
C18A C 0.2615(13) -0.0385(16) 0.4523(13) 0.134(9) Uani 0.354(9) 1 d . . P A 2
H18D H 0.316247 -0.026380 0.451852 0.201 Uiso 0.354(9) 1 calc R U P A 2
H18E H 0.223940 -0.036276 0.383709 0.201 Uiso 0.354(9) 1 calc R U P A 2
H18F H 0.260840 -0.089667 0.479391 0.201 Uiso 0.354(9) 1 calc R U P A 2
S1 S 0.40373(6) 0.09346(6) 0.59924(9) 0.0577(3) Uani 1 1 d . . . . .
S2 S 0.41440(6) 0.02062(5) 0.78068(9) 0.0558(3) Uani 1 1 d . . . . .
Co1 Co 0.500000 0.10900(4) 0.750000 0.0456(2) Uani 1 2 d S T P A .
P2 P 0.5031(8) 0.5163(4) 0.6869(10) 0.104(6) Uani 0.25 1 d D . P B -1
F1 F 0.498(2) 0.4527(12) 0.6030(17) 0.180(9) Uani 0.25 1 d D U P B -1
F2 F 0.4642(14) 0.4575(8) 0.739(2) 0.105(6) Uani 0.25 1 d D U P B -1
F3 F 0.5902(10) 0.4841(14) 0.739(2) 0.137(7) Uani 0.25 1 d D U P B -1
F4 F 0.5418(12) 0.5651(10) 0.6187(13) 0.129(5) Uani 0.25 1 d D U P B -1
F5 F 0.4161(11) 0.5490(9) 0.6274(19) 0.119(6) Uani 0.25 1 d D U P B -1
F6 F 0.5146(16) 0.5849(13) 0.762(2) 0.102(8) Uani 0.25 1 d D U P B -1
P2A P 0.4859(6) 0.5192(7) 0.6835(9) 0.102(6) Uani 0.25 1 d D . P C -2
F1A F 0.4294(13) 0.4518(9) 0.648(2) 0.153(7) Uani 0.25 1 d D U P C -2
F2A F 0.4837(19) 0.4814(14) 0.7773(15) 0.128(9) Uani 0.25 1 d D U P C -2
F3A F 0.5529(15) 0.4685(13) 0.670(3) 0.140(7) Uani 0.25 1 d D U P C -2
F4A F 0.464(2) 0.5521(13) 0.581(2) 0.175(9) Uani 0.25 1 d . U P C -2
F5A F 0.4153(16) 0.5594(12) 0.703(2) 0.142(8) Uani 0.25 1 d D U P C -2
F6A F 0.542(2) 0.581(2) 0.735(3) 0.196(17) Uani 0.25 1 d D U P C -2

loop_
_atom_site_aniso_label
_atom_site_aniso_U_11
_atom_site_aniso_U_22
_atom_site_aniso_U_33
_atom_site_aniso_U_23
_atom_site_aniso_U_13
_atom_site_aniso_U_12
P1 0.0530(6) 0.0372(5) 0.0867(8) -0.0008(5) 0.0296(6) -0.0096(4)
C1 0.080(6) 0.041(5) 0.109(9) 0.028(7) 0.017(8) 0.016(4)
C1A 0.146(13) 0.028(4) 0.147(13) -0.004(7) 0.107(12) -0.003(7)
C2 0.032(4) 0.071(7) 0.066(5) 0.007(5) 0.017(4) -0.012(4)
C3 0.040(4) 0.080(7) 0.084(7) -0.003(5) 0.017(4) -0.011(4)
C4 0.040(4) 0.106(8) 0.108(8) 0.022(6) 0.027(4) -0.001(4)
C5 0.043(5) 0.190(14) 0.100(8) 0.043(9) -0.006(5) -0.030(7)
C6 0.066(7) 0.26(2) 0.063(7) -0.017(9) 0.003(6) -0.068(10)
C7 0.058(6) 0.199(13) 0.050(5) -0.025(6) 0.017(4) -0.044(7)
C8 0.039(4) 0.086(7) 0.062(5) 0.016(5) 0.006(4) -0.012(5)
C9 0.062(7) 0.112(10) 0.068(6) -0.007(7) 0.033(5) -0.014(6)
C10 0.060(7) 0.193(15) 0.079(8) -0.036(9) 0.023(6) -0.032(9)
C11 0.092(9) 0.25(2) 0.058(6) 0.028(10) -0.010(6) -0.068(12)
C12 0.136(12) 0.196(16) 0.070(7) 0.056(9) -0.011(7) -0.060(11)
C13 0.096(8) 0.126(10) 0.073(7) 0.048(6) -0.013(6) -0.028(7)
C2A 0.042(7) 0.055(8) 0.039(7) 0.000(5) 0.020(5) 0.000(6)
C3A 0.050(9) 0.041(7) 0.052(8) 0.009(6) 0.006(7) 0.004(6)
C4A 0.052(8) 0.084(12) 0.082(12) 0.033(9) 0.033(8) 0.013(8)
C5A 0.040(8) 0.148(19) 0.054(9) 0.031(11) 0.000(7) -0.038(10)
C6A 0.060(11) 0.20(3) 0.068(10) -0.034(13) 0.003(9) -0.046(14)
C7A 0.053(9) 0.131(16) 0.090(12) -0.049(12) 0.024(9) -0.046(10)
C8A 0.040(7) 0.030(6) 0.047(7) 0.015(6) 0.019(6) 0.006(5)
C9A 0.053(9) 0.030(6) 0.061(11) -0.005(6) 0.020(7) 0.000(6)
C10A 0.060(9) 0.039(5) 0.053(8) -0.006(5) 0.029(7) -0.003(5)
C11A 0.058(8) 0.052(7) 0.052(7) 0.018(5) 0.013(6) 0.005(6)
C12A 0.113(13) 0.045(7) 0.040(7) 0.009(5) 0.023(8) -0.030(7)
C13A 0.097(12) 0.036(6) 0.045(7) -0.001(5) 0.016(7) -0.036(7)
C14 0.050(2) 0.054(2) 0.087(3) -0.011(2) 0.031(2) -0.0074(18)
N1 0.082(7) 0.066(5) 0.089(10) -0.009(5) 0.053(6) -0.025(4)
C15 0.042(7) 0.092(11) 0.162(11) 0.027(8) 0.029(7) -0.020(6)
C16 0.114(9) 0.089(9) 0.38(2) 0.070(12) 0.110(13) -0.012(7)
C17 0.102(12) 0.080(8) 0.120(16) -0.034(9) 0.033(9) -0.012(8)
C18 0.155(11) 0.125(9) 0.095(8) -0.002(7) -0.005(7) 0.039(8)
N1A 0.038(7) 0.129(15) 0.044(9) -0.012(8) 0.009(6) -0.045(7)
C15A 0.043(12) 0.077(16) 0.108(16) -0.030(13) 0.014(10) -0.007(9)
C16A 0.096(13) 0.084(12) 0.31(3) -0.067(16) 0.124(18) -0.039(10)
C17A 0.031(8) 0.17(4) 0.077(16) -0.014(19) -0.002(10) -0.032(14)
C18A 0.133(18) 0.20(3) 0.063(11) -0.030(13) 0.023(11) -0.036(18)
S1 0.0484(5) 0.0534(6) 0.0746(7) -0.0064(5) 0.0243(5) -0.0027(4)
S2 0.0475(5) 0.0430(5) 0.0837(7) -0.0023(5) 0.0303(5) -0.0079(4)
Co1 0.0364(3) 0.0315(3) 0.0720(5) 0.000 0.0216(3) 0.000
P2 0.145(11) 0.024(3) 0.168(16) 0.009(5) 0.087(11) 0.011(4)
F1 0.237(18) 0.108(12) 0.183(16) -0.042(12) 0.049(15) 0.016(13)
F2 0.125(13) 0.051(7) 0.143(15) -0.005(10) 0.049(14) -0.017(7)
F3 0.094(11) 0.154(15) 0.170(15) 0.000(13) 0.051(11) 0.003(11)
F4 0.148(12) 0.123(11) 0.122(11) 0.003(9) 0.049(10) -0.024(10)
F5 0.131(12) 0.063(8) 0.131(12) -0.020(9) -0.007(10) 0.001(8)
F6 0.086(18) 0.106(10) 0.105(15) -0.037(12) 0.017(13) -0.033(11)
P2A 0.063(4) 0.101(10) 0.106(10) -0.029(7) -0.023(5) -0.005(4)
F1A 0.148(13) 0.090(10) 0.181(15) 0.017(11) -0.006(12) -0.027(10)
F2A 0.133(17) 0.160(18) 0.114(13) -0.079(13) 0.070(11) -0.058(15)
F3A 0.114(13) 0.132(14) 0.189(17) 0.034(13) 0.070(13) 0.024(11)
F4A 0.196(17) 0.129(14) 0.195(17) 0.030(13) 0.056(15) 0.013(14)
F5A 0.183(17) 0.097(12) 0.144(15) 0.015(12) 0.047(14) 0.018(12)
F6A 0.20(2) 0.16(2) 0.21(2) -0.014(16) 0.038(17) -0.061(16)

loop_
_atom_type_symbol
_atom_type_description
_atom_type_scat_dispersion_real
_atom_type_scat_dispersion_imag
_atom_type_scat_source
C C 0.0033 0.0016 'International Tables Vol C Tables 4.2.6.8 and 6.1.1.4'
H H 0.0000 0.0000 'International Tables Vol C Tables 4.2.6.8 and 6.1.1.4'
N N 0.0061 0.0033 'International Tables Vol C Tables 4.2.6.8 and 6.1.1.4'
S S 0.1246 0.1234 'International Tables Vol C Tables 4.2.6.8 and 6.1.1.4'
Co Co 0.3494 0.9721 'International Tables Vol C Tables 4.2.6.8 and 6.1.1.4'
P P 0.1023 0.0942 'International Tables Vol C Tables 4.2.6.8 and 6.1.1.4'
F F 0.0171 0.0103 'International Tables Vol C Tables 4.2.6.8 and 6.1.1.4'

loop_
_geom_angle_atom_site_label_1
_geom_angle_atom_site_label_2
_geom_angle_atom_site_label_3
_geom_angle
_geom_angle_site_symmetry_1
_geom_angle_site_symmetry_3
_geom_angle_publ_flag
C8 P1 C1 111.7(6) . 2_656 ?
C2A P1 C1A 106.9(7) . . ?
C8 P1 C1A 86.4(5) . . ?
C8 P1 C2 103.1(4) . . ?
C1 P1 C2 100.6(4) 2_656 . ?
C1A P1 C2 120.4(5) . . ?
C2A P1 C8A 101.2(7) . . ?
C1 P1 C8A 120.0(6) 2_656 . ?
C1A P1 C8A 95.3(6) . . ?
C2A P1 Co1 123.9(6) . . ?
C8 P1 Co1 119.5(4) . . ?
C1 P1 Co1 103.9(5) 2_656 . ?
C1A P1 Co1 107.6(4) . . ?
C2 P1 Co1 116.7(3) . . ?
C8A P1 Co1 117.8(4) . . ?
C8 P1 H1B 134.2(8) . 2_656 ?
C1A P1 H1B 55.3(6) . 2_656 ?
C2 P1 H1B 80.5(6) . 2_656 ?
Co1 P1 H1B 97.4(7) . 2_656 ?
C1A C1 C1A 112.4(15) 2_656 . ?
C1A C1 P1 75.8(12) 2_656 2_656 ?
C1A C1 P1 123.7(11) . 2_656 ?
C1A C1 H1A 109.1 2_656 . ?
C1A C1 H1A 109.1 . . ?
P1 C1 H1A 120.5 2_656 . ?
C1A C1 H1B 109.1 2_656 . ?
C1A C1 H1B 109.1 . . ?
H1A C1 H1B 107.8 . . ?
C1 C1A C1 67.5(15) 2_656 . ?
C1 C1A P1 75.8(13) 2_656 . ?
C1 C1A P1 110.6(10) . . ?
C1A C1A P1 97.7(8) 2_656 . ?
C1 C1A H1C 116.9 2_656 . ?
C1 C1A H1C 116.9 . . ?
C1A C1A H1C 123.5 2_656 . ?
C1 C1A H1D 116.9 2_656 . ?
C1 C1A H1D 116.9 . . ?
C1A C1A H1D 122.1 2_656 . ?
P1 C1A H1D 132.1 . . ?
H1C C1A H1D 114.0 . . ?
C1 C1A H1B 88.3(11) . 2_656 ?
C1A C1A H1B 65.6(8) 2_656 2_656 ?
H1C C1A H1B 80.7 . 2_656 ?
H1D C1A H1B 134.9 . 2_656 ?
C3 C2 C7 120.0 . . ?
C3 C2 P1 118.5(4) . . ?
C7 C2 P1 121.5(4) . . ?
C4 C3 C2 120.0 . . ?
C4 C3 H3 120.0 . . ?
C2 C3 H3 120.0 . . ?
C3 C4 C5 120.0 . . ?
C3 C4 H4 120.0 . . ?
C5 C4 H4 120.0 . . ?
C6 C5 C4 120.0 . . ?
C6 C5 H5 120.0 . . ?
C4 C5 H5 120.0 . . ?
C5 C6 C7 120.0 . . ?
C5 C6 H6 120.0 . . ?
C7 C6 H6 120.0 . . ?
C6 C7 C2 120.0 . . ?
C6 C7 H7 120.0 . . ?
C2 C7 H7 120.0 . . ?
C9 C8 C13 120.0 . . ?
C9 C8 P1 121.5(6) . . ?
C13 C8 P1 118.3(6) . . ?
C8 C9 C10 120.0 . . ?
C8 C9 H9 120.0 . . ?
C10 C9 H9 120.0 . . ?
C9 C10 C11 120.0 . . ?
C9 C10 H10 120.0 . . ?
C11 C10 H10 120.0 . . ?
C12 C11 C10 120.0 . . ?
C12 C11 H11 120.0 . . ?
C10 C11 H11 120.0 . . ?
C13 C12 C11 120.0 . . ?
C13 C12 H12 120.0 . . ?
C11 C12 H12 120.0 . . ?
C12 C13 C8 120.0 . . ?
C12 C13 H13 120.0 . . ?
C8 C13 H13 120.0 . . ?
C3A C2A C7A 120.0 . . ?
C3A C2A P1 118.6(7) . . ?
C7A C2A P1 121.4(7) . . ?
C4A C3A C2A 120.0 . . ?
C4A C3A H3A 120.0 . . ?
C2A C3A H3A 120.0 . . ?
C3A C4A C5A 120.0 . . ?
C3A C4A H4A 120.0 . . ?
C5A C4A H4A 120.0 . . ?
C4A C5A C6A 120.0 . . ?
C4A C5A H5A 120.0 . . ?
C6A C5A H5A 120.0 . . ?
C7A C6A C5A 120.0 . . ?
C7A C6A H6A 120.0 . . ?
C5A C6A H6A 120.0 . . ?
C6A C7A C2A 120.0 . . ?
C6A C7A H7A 120.0 . . ?
C2A C7A H7A 120.0 . . ?
C9A C8A C13A 120.0 . . ?
C9A C8A P1 123.5(6) . . ?
C13A C8A P1 116.4(6) . . ?
C10A C9A C8A 120.0 . . ?
C10A C9A H9A 120.0 . . ?
C8A C9A H9A 120.0 . . ?
C9A C10A C11A 120.0 . . ?
C9A C10A H10A 120.0 . . ?
C11A C10A H10A 120.0 . . ?
C12A C11A C10A 120.0 . . ?
C12A C11A H11A 120.0 . . ?
C10A C11A H11A 120.0 . . ?
C11A C12A C13A 120.0 . . ?
C11A C12A H12A 120.0 . . ?
C13A C12A H12A 120.0 . . ?
C12A C13A C8A 120.0 . . ?
C12A C13A H13A 120.0 . . ?
C8A C13A H13A 120.0 . . ?
N1 C14 S2 132.1(7) . . ?
N1A C14 S2 115.2(11) . . ?
N1 C14 S1 117.7(7) . . ?
N1A C14 S1 134.5(12) . . ?
S2 C14 S1 110.1(2) . . ?
C14 N1 C17 128.2(13) . . ?
C14 N1 C15 114.3(11) . . ?
C17 N1 C15 116.9(13) . . ?
C16 C15 N1 106.9(13) . . ?
C16 C15 H15A 110.3 . . ?
N1 C15 H15A 110.3 . . ?
C16 C15 H15B 110.3 . . ?
N1 C15 H15B 110.3 . . ?
H15A C15 H15B 108.6 . . ?
C15 C16 H16A 109.5 . . ?
C15 C16 H16B 109.5 . . ?
H16A C16 H16B 109.5 . . ?
C15 C16 H16C 109.5 . . ?
H16A C16 H16C 109.5 . . ?
H16B C16 H16C 109.5 . . ?
N1 C17 C18 111.5(17) . . ?
N1 C17 H17A 109.3 . . ?
C18 C17 H17A 109.3 . . ?
N1 C17 H17B 109.3 . . ?
C18 C17 H17B 109.3 . . ?
H17A C17 H17B 108.0 . . ?
C17 C18 H18A 109.5 . . ?
C17 C18 H18B 109.5 . . ?
H18A C18 H18B 109.5 . . ?
C17 C18 H18C 109.5 . . ?
H18A C18 H18C 109.5 . . ?
H18B C18 H18C 109.5 . . ?
C14 N1A C15A 126(2) . . ?
C14 N1A C17A 108(2) . . ?
C15A N1A C17A 123(2) . . ?
N1A C15A C16A 100(2) . . ?
N1A C15A H15C 111.7 . . ?
C16A C15A H15C 111.7 . . ?
N1A C15A H15D 111.7 . . ?
C16A C15A H15D 111.7 . . ?
H15C C15A H15D 109.5 . . ?
C15A C16A H16D 109.5 . . ?
C15A C16A H16E 109.5 . . ?
H16D C16A H16E 109.5 . . ?
C15A C16A H16F 109.5 . . ?
H16D C16A H16F 109.5 . . ?
H16E C16A H16F 109.5 . . ?
C18A C17A N1A 104(3) . . ?
C18A C17A H17C 111.0 . . ?
N1A C17A H17C 111.0 . . ?
C18A C17A H17D 111.0 . . ?
N1A C17A H17D 111.0 . . ?
H17C C17A H17D 109.0 . . ?
C17A C18A H18D 109.5 . . ?
C17A C18A H18E 109.5 . . ?
H18D C18A H18E 109.5 . . ?
C17A C18A H18F 109.5 . . ?
H18D C18A H18F 109.5 . . ?
H18E C18A H18F 109.5 . . ?
C14 S1 Co1 87.03(16) . . ?
C14 S2 Co1 86.73(14) . . ?
P1 Co1 P1 87.81(6) 2_656 . ?
P1 Co1 S1 93.85(4) 2_656 . ?
P1 Co1 S1 96.16(4) . . ?
P1 Co1 S1 96.16(4) 2_656 2_656 ?
P1 Co1 S1 93.85(4) . 2_656 ?
S1 Co1 S1 166.10(6) . 2_656 ?
P1 Co1 S2 89.53(4) 2_656 . ?
P1 Co1 S2 171.61(4) . . ?
S1 Co1 S2 76.08(4) . . ?
S1 Co1 S2 94.35(4) 2_656 . ?
P1 Co1 S2 171.61(4) 2_656 2_656 ?
P1 Co1 S2 89.53(4) . 2_656 ?
S1 Co1 S2 94.35(4) . 2_656 ?
S1 Co1 S2 76.08(4) 2_656 2_656 ?
S2 Co1 S2 94.18(5) . 2_656 ?
F2 P2 F3 92.1(16) . . ?
F2 P2 F6 100.4(18) . . ?
F3 P2 F6 93.6(15) . . ?
F2 P2 F4 169.6(14) . . ?
F3 P2 F4 87.1(14) . . ?
F6 P2 F4 90.0(16) . . ?
F2 P2 F5 90.3(14) . . ?
F3 P2 F5 176.6(17) . . ?
F6 P2 F5 88.4(12) . . ?
F4 P2 F5 90.1(13) . . ?
F2 P2 F1 86.8(15) . . ?
F3 P2 F1 85.2(14) . . ?
F6 P2 F1 172.7(19) . . ?
F4 P2 F1 82.8(14) . . ?
F5 P2 F1 92.4(16) . . ?
F2A P2A F6A 95(2) . . ?
F2A P2A F4A 164.5(19) . . ?
F6A P2A F4A 97(2) . . ?
F2A P2A F5A 78.6(16) . . ?
F6A P2A F5A 91.1(19) . . ?
F4A P2A F5A 91.1(14) . . ?
F2A P2A F1A 75.5(14) . . ?
F6A P2A F1A 171(2) . . ?
F4A P2A F1A 92.5(15) . . ?
F5A P2A F1A 87.0(17) . . ?
F2A P2A F3A 94.9(19) . . ?
F6A P2A F3A 94(2) . . ?
F4A P2A F3A 94.2(18) . . ?
F5A P2A F3A 171.9(17) . . ?
F1A P2A F3A 86.7(15) . . ?

loop_
_geom_bond_atom_site_label_1
_geom_bond_atom_site_label_2
_geom_bond_distance
_geom_bond_site_symmetry_2
_geom_bond_publ_flag
P1 C2A 1.632(9) . ?
P1 C8 1.713(8) . ?
P1 C1 1.896(12) 2_656 ?
P1 C1A 1.896(11) . ?
P1 C2 1.909(5) . ?
P1 C8A 2.034(9) . ?
P1 Co1 2.2255(11) . ?
P1 H1B 1.199(13) 2_656 ?
C1 C1A 0.929(15) 2_656 ?
C1 C1A 1.295(15) . ?
C1 H1A 0.9900 . ?
C1 H1B 0.9900 . ?
C1A C1A 1.86(2) 2_656 ?
C1A H1C 0.9900 . ?
C1A H1D 0.9900 . ?
C2 C3 1.3900 . ?
C2 C7 1.3900 . ?
C3 C4 1.3900 . ?
C3 H3 0.9500 . ?
C4 C5 1.3900 . ?
C4 H4 0.9500 . ?
C5 C6 1.3900 . ?
C5 H5 0.9500 . ?
C6 C7 1.3900 . ?
C6 H6 0.9500 . ?
C7 H7 0.9500 . ?
C8 C9 1.3900 . ?
C8 C13 1.3900 . ?
C9 C10 1.3900 . ?
C9 H9 0.9500 . ?
C10 C11 1.3900 . ?
C10 H10 0.9500 . ?
C11 C12 1.3900 . ?
C11 H11 0.9500 . ?
C12 C13 1.3900 . ?
C12 H12 0.9500 . ?
C13 H13 0.9500 . ?
C2A C3A 1.3900 . ?
C2A C7A 1.3900 . ?
C3A C4A 1.3900 . ?
C3A H3A 0.9500 . ?
C4A C5A 1.3900 . ?
C4A H4A 0.9500 . ?
C5A C6A 1.3900 . ?
C5A H5A 0.9500 . ?
C6A C7A 1.3900 . ?
C6A H6A 0.9500 . ?
C7A H7A 0.9500 . ?
C8A C9A 1.3900 . ?
C8A C13A 1.3900 . ?
C9A C10A 1.3900 . ?
C9A H9A 0.9500 . ?
C10A C11A 1.3900 . ?
C10A H10A 0.9500 . ?
C11A C12A 1.3900 . ?
C11A H11A 0.9500 . ?
C12A C13A 1.3900 . ?
C12A H12A 0.9500 . ?
C13A H13A 0.9500 . ?
C14 N1 1.339(10) . ?
C14 N1A 1.362(12) . ?
C14 S2 1.702(5) . ?
C14 S1 1.722(4) . ?
N1 C17 1.40(3) . ?
N1 C15 1.57(2) . ?
C15 C16 1.487(19) . ?
C15 H15A 0.9900 . ?
C15 H15B 0.9900 . ?
C16 H16A 0.9800 . ?
C16 H16B 0.9800 . ?
C16 H16C 0.9800 . ?
C17 C18 1.59(2) . ?
C17 H17A 0.9900 . ?
C17 H17B 0.9900 . ?
C18 H18A 0.9800 . ?
C18 H18B 0.9800 . ?
C18 H18C 0.9800 . ?
N1A C15A 1.36(4) . ?
N1A C17A 1.61(5) . ?
C15A C16A 1.52(3) . ?
C15A H15C 0.9900 . ?
C15A H15D 0.9900 . ?
C16A H16D 0.9800 . ?
C16A H16E 0.9800 . ?
C16A H16F 0.9800 . ?
C17A C18A 1.52(4) . ?
C17A H17C 0.9900 . ?
C17A H17D 0.9900 . ?
C18A H18D 0.9800 . ?
C18A H18E 0.9800 . ?
C18A H18F 0.9800 . ?
S1 Co1 2.2654(11) . ?
S2 Co1 2.2893(10) . ?
P2 F2 1.542(15) . ?
P2 F3 1.569(15) . ?
P2 F6 1.577(15) . ?
P2 F4 1.586(14) . ?
P2 F5 1.590(14) . ?
P2 F1 1.609(14) . ?
P2A F2A 1.487(18) . ?
P2A F6A 1.490(18) . ?
P2A F4A 1.49(3) . ?
P2A F5A 1.516(16) . ?
P2A F1A 1.524(15) . ?
P2A F3A 1.530(16) . ?

loop_
_geom_torsion_atom_site_label_1
_geom_torsion_atom_site_label_2
_geom_torsion_atom_site_label_3
_geom_torsion_atom_site_label_4
_geom_torsion
_geom_torsion_site_symmetry_1
_geom_torsion_site_symmetry_2
_geom_torsion_site_symmetry_3
_geom_torsion_site_symmetry_4
_geom_torsion_publ_flag
C1A C1 C1A C1 2(2) 2_656 . . 2_656 ?
P1 C1 C1A C1 -86.0(17) 2_656 . . 2_656 ?
P1 C1 C1A C1A -87.5(17) 2_656 . . 2_656 ?
C1A C1 C1A P1 66(2) 2_656 . . . ?
P1 C1 C1A P1 -22(2) 2_656 . . . ?
C2A P1 C1A C1 -48.5(15) . . . 2_656 ?
C8 P1 C1A C1 -153.6(14) . . . 2_656 ?
C2 P1 C1A C1 -50.5(15) . . . 2_656 ?
C8A P1 C1A C1 -152.0(14) . . . 2_656 ?
Co1 P1 C1A C1 86.6(14) . . . 2_656 ?
C2A P1 C1A C1 -107.5(15) . . . . ?
C8 P1 C1A C1 147.5(14) . . . . ?
C1 P1 C1A C1 -58.9(14) 2_656 . . . ?
C2 P1 C1A C1 -109.5(13) . . . . ?
C8A P1 C1A C1 149.0(14) . . . . ?
Co1 P1 C1A C1 27.6(15) . . . . ?
C2A P1 C1A C1A -82.4(11) . . . 2_656 ?
C8 P1 C1A C1A 172.6(10) . . . 2_656 ?
C1 P1 C1A C1A -33.8(11) 2_656 . . 2_656 ?
C2 P1 C1A C1A -84.4(9) . . . 2_656 ?
C8A P1 C1A C1A 174.1(10) . . . 2_656 ?
Co1 P1 C1A C1A 52.7(11) . . . 2_656 ?
C7 C2 C3 C4 0.0 . . . . ?
P1 C2 C3 C4 178.0(7) . . . . ?
C2 C3 C4 C5 0.0 . . . . ?
C3 C4 C5 C6 0.0 . . . . ?
C4 C5 C6 C7 0.0 . . . . ?
C5 C6 C7 C2 0.0 . . . . ?
C3 C2 C7 C6 0.0 . . . . ?
P1 C2 C7 C6 -177.9(7) . . . . ?
C1 P1 C8 C9 -158.9(5) 2_656 . . . ?
C1A P1 C8 C9 -145.8(6) . . . . ?
C2 P1 C8 C9 93.8(5) . . . . ?
Co1 P1 C8 C9 -37.5(5) . . . . ?
C1 P1 C8 C13 26.5(7) 2_656 . . . ?
C1A P1 C8 C13 39.7(7) . . . . ?
C2 P1 C8 C13 -80.7(6) . . . . ?
Co1 P1 C8 C13 147.9(4) . . . . ?
C13 C8 C9 C10 0.0 . . . . ?
P1 C8 C9 C10 -174.5(7) . . . . ?
C8 C9 C10 C11 0.0 . . . . ?
C9 C10 C11 C12 0.0 . . . . ?
C10 C11 C12 C13 0.0 . . . . ?
C11 C12 C13 C8 0.0 . . . . ?
C9 C8 C13 C12 0.0 . . . . ?
P1 C8 C13 C12 174.6(6) . . . . ?
C1 P1 C2A C3A -172.9(9) 2_656 . . . ?
C1A P1 C2A C3A -152.0(8) . . . . ?
C8A P1 C2A C3A -52.9(9) . . . . ?
Co1 P1 C2A C3A 82.1(8) . . . . ?
C1 P1 C2A C7A 8.5(9) 2_656 . . . ?
C1A P1 C2A C7A 29.3(10) . . . . ?
C8A P1 C2A C7A 128.5(9) . . . . ?
Co1 P1 C2A C7A -96.5(8) . . . . ?
C7A C2A C3A C4A 0.0 . . . . ?
P1 C2A C3A C4A -178.6(11) . . . . ?
C2A C3A C4A C5A 0.0 . . . . ?
C3A C4A C5A C6A 0.0 . . . . ?
C4A C5A C6A C7A 0.0 . . . . ?
C5A C6A C7A C2A 0.0 . . . . ?
C3A C2A C7A C6A 0.0 . . . . ?
P1 C2A C7A C6A 178.6(12) . . . . ?
C13A C8A C9A C10A 0.0 . . . . ?
P1 C8A C9A C10A -176.5(10) . . . . ?
C8A C9A C10A C11A 0.0 . . . . ?
C9A C10A C11A C12A 0.0 . . . . ?
C10A C11A C12A C13A 0.0 . . . . ?
C11A C12A C13A C8A 0.0 . . . . ?
C9A C8A C13A C12A 0.0 . . . . ?
P1 C8A C13A C12A 176.7(9) . . . . ?
S2 C14 N1 C17 -177.1(14) . . . . ?
S1 C14 N1 C17 -1(2) . . . . ?
S2 C14 N1 C15 12.5(17) . . . . ?
S1 C14 N1 C15 -171.3(9) . . . . ?
C14 N1 C15 C16 -100.3(15) . . . . ?
C17 N1 C15 C16 88.1(18) . . . . ?
C14 N1 C17 C18 -90(2) . . . . ?
C15 N1 C17 C18 80(2) . . . . ?
S2 C14 N1A C15A -26(3) . . . . ?
S1 C14 N1A C15A 159.0(18) . . . . ?
S2 C14 N1A C17A 172.6(19) . . . . ?
S1 C14 N1A C17A -2(3) . . . . ?
C14 N1A C15A C16A 128(3) . . . . ?
C17A N1A C15A C16A -73(3) . . . . ?
C14 N1A C17A C18A 90(3) . . . . ?
C15A N1A C17A C18A -72(3) . . . . ?
N1 C14 S1 Co1 -179.7(8) . . . . ?
N1A C14 S1 Co1 172.1(19) . . . . ?
S2 C14 S1 Co1 -2.64(19) . . . . ?
N1 C14 S2 Co1 179.1(9) . . . . ?
N1A C14 S2 Co1 -173.3(15) . . . . ?
S1 C14 S2 Co1 2.61(19) . . . . ?
